data_2218438
loop_
_publ_author_name
'Li, Yu-Feng'
'Feng, Mei-Li'
'Liu, Shan'
'Yang, Hai-Yu'
'Zhu, Hong-Jun'

_publ_section_title
;
 1-Hydroxymethyl-1-methylethanaminium chloride
;
_journal_coeditor_code HK2463
_journal_issue 6
_journal_name_full 'Acta Crystallographica Section E'
_journal_page_first o1150
_journal_paper_doi 10.1107/S1600536808015018
_journal_volume 64
_journal_year 2008
_chemical_formula_iupac 'C4 H12 N O +, Cl -'
_chemical_formula_moiety 'C4 H12 N O +, Cl -'
_chemical_formula_sum 'C4 H12 Cl N O'
_chemical_formula_weight 125.60
_chemical_name_systematic
;
1-Hydroxymethyl-1-methylethanaminium chloride
;
_space_group_IT_number 14
_symmetry_cell_setting monoclinic
_symmetry_space_group_name_Hall '-P 2yn'
_symmetry_space_group_name_H-M 'P 1 21/n 1'
_atom_sites_solution_hydrogens geom
_atom_sites_solution_primary direct
_atom_sites_solution_secondary difmap
_audit_creation_method SHELXL-97
_cell_angle_alpha 90.00
_cell_angle_beta 91.88(3)
_cell_angle_gamma 90.00
_cell_formula_units_Z 8
_cell_length_a 6.4940(13)
_cell_length_b 9.5230(19)
_cell_length_c 21.903(4)
_cell_measurement_reflns_used 25
_cell_measurement_temperature 298(2)
_cell_measurement_theta_max 14
_cell_measurement_theta_min 11
_cell_volume 1353.8(5)
_computing_cell_refinement 'CAD-4 Software (Enraf--Nonius, 1985)'
_computing_data_collection 'CAD-4 Software (Enraf--Nonius, 1985)'
_computing_data_reduction 'XCAD4 (Harms & Wocadlo, 1995)'
_computing_molecular_graphics 'SHELXTL (Sheldrick, 2008)'
_computing_publication_material 'SHELXTL (Sheldrick, 2008)'
_computing_structure_refinement 'SHELXL97 (Sheldrick, 2008)'
_computing_structure_solution 'SHELXS97 (Sheldrick, 2008)'
_diffrn_ambient_temperature 298(2)
_diffrn_measured_fraction_theta_full 0.999
_diffrn_measured_fraction_theta_max 0.999
_diffrn_measurement_device_type 'Enraf-Nonius CAD-4'
_diffrn_measurement_method \w/2\q
_diffrn_radiation_monochromator graphite
_diffrn_radiation_source 'fine-focus sealed tube'
_diffrn_radiation_type MoK\a
_diffrn_radiation_wavelength 0.71073
_diffrn_reflns_av_R_equivalents 0.0196
_diffrn_reflns_av_sigmaI/netI 0.0363
_diffrn_reflns_limit_h_max 7
_diffrn_reflns_limit_h_min 0
_diffrn_reflns_limit_k_max 11
_diffrn_reflns_limit_k_min 0
_diffrn_reflns_limit_l_max 26
_diffrn_reflns_limit_l_min -26
_diffrn_reflns_number 2651
_diffrn_reflns_theta_full 25.15
_diffrn_reflns_theta_max 25.15
_diffrn_reflns_theta_min 1.86
_diffrn_standards_decay_% 0
_diffrn_standards_interval_time 120
_diffrn_standards_number 3
_exptl_absorpt_coefficient_mu 0.463
_exptl_absorpt_correction_T_max 0.9131
_exptl_absorpt_correction_T_min 0.8736
_exptl_absorpt_correction_type psi-scan
_exptl_absorpt_process_details '(North <i>et al.</i>,  1968)'
_exptl_crystal_colour colorless
_exptl_crystal_density_diffrn 1.232
_exptl_crystal_density_method 'not measured'
_exptl_crystal_description block
_exptl_crystal_F_000 544
_exptl_crystal_size_max 0.30
_exptl_crystal_size_mid 0.20
_exptl_crystal_size_min 0.20
_refine_diff_density_max 0.258
_refine_diff_density_min -0.281
_refine_ls_extinction_coef 0.018(4)
_refine_ls_extinction_expression Fc^*^=kFc[1+0.001xFc^2^\l^3^/sin(2\q)]^-1/4^
_refine_ls_extinction_method 'SHELXL97 (Sheldrick, 2008)'
_refine_ls_goodness_of_fit_ref 1.010
_refine_ls_hydrogen_treatment mixed
_refine_ls_matrix_type full
_refine_ls_number_parameters 131
_refine_ls_number_reflns 2421
_refine_ls_number_restraints 1
_refine_ls_restrained_S_all 1.010
_refine_ls_R_factor_all 0.0631
_refine_ls_R_factor_gt 0.0404
_refine_ls_shift/su_max 0.001
_refine_ls_shift/su_mean 0.000
_refine_ls_structure_factor_coef Fsqd
_refine_ls_weighting_details 'calc w=1/[\s^2^(Fo^2^)+(0.1P)^2^+0.25P] where P=(Fo^2^+2Fc^2^)/3'
_refine_ls_weighting_scheme calc
_refine_ls_wR_factor_gt 0.1153
_refine_ls_wR_factor_ref 0.1535
_reflns_number_gt 1857
_reflns_number_total 2421
_reflns_threshold_expression I>2\s(I)
_cod_data_source_file hk2463.cif
_cod_data_source_block I
_cod_original_sg_symbol_H-M 'P 21/n'
_cod_database_code 2218438
_cod_database_fobs_code 2218438

loop_
_symmetry_equiv_pos_as_xyz
'x, y, z'
'-x+1/2, y+1/2, -z+1/2'
'-x, -y, -z'
'x-1/2, -y-1/2, z-1/2'

loop_
_atom_site_type_symbol
_atom_site_label
_atom_site_fract_x
_atom_site_fract_y
_atom_site_fract_z
_atom_site_U_iso_or_equiv
_atom_site_adp_type
_atom_site_calc_flag
_atom_site_refinement_flags
_atom_site_occupancy
Cl Cl1 -0.24225(12) 0.14202(8) 0.53408(3) 0.0414(3) Uani d . 1
Cl Cl2 -0.24989(15) 0.01158(9) 0.76365(4) 0.0527(3) Uani d . 1
O O1 -0.0723(3) 0.3564(2) 0.44418(11) 0.0468(6) Uani d D 1
H H1A -0.121(6) 0.304(4) 0.4694(14) 0.070 Uiso d D 1
O O2 0.1531(3) 0.3696(2) 0.58458(8) 0.0383(5) Uani d . 1
H H2D 0.1269 0.4503 0.5738 0.057 Uiso calc R 1
N N1 0.2905(4) 0.1957(2) 0.48659(10) 0.0313(6) Uani d . 1
H H1B 0.2196 0.2435 0.5138 0.047 Uiso calc R 1
H H1C 0.4221 0.1910 0.4990 0.047 Uiso calc R 1
H H1G 0.2393 0.1093 0.4830 0.047 Uiso calc R 1
N N2 -0.0750(4) 0.2407(2) 0.67597(10) 0.0304(6) Uani d . 1
H H2E -0.1178 0.2352 0.6370 0.046 Uiso calc R 1
H H2F -0.1221 0.3195 0.6923 0.046 Uiso calc R 1
H H2G -0.1221 0.1672 0.6964 0.046 Uiso calc R 1
C C1 0.3962(6) 0.1829(4) 0.38056(15) 0.0485(9) Uani d . 1
H H1D 0.3885 0.2266 0.3411 0.073 Uiso calc R 1
H H1E 0.3397 0.0899 0.3777 0.073 Uiso calc R 1
H H1F 0.5376 0.1778 0.3947 0.073 Uiso calc R 1
C C2 0.3599(5) 0.4154(3) 0.43319(14) 0.0410(7) Uani d . 1
H H2A 0.2787 0.4665 0.4615 0.061 Uiso calc R 1
H H2B 0.3559 0.4628 0.3945 0.061 Uiso calc R 1
H H2C 0.4998 0.4101 0.4486 0.061 Uiso calc R 1
C C3 0.2741(4) 0.2692(3) 0.42531(12) 0.0300(6) Uani d . 1
C C4 0.0495(5) 0.2723(3) 0.40505(14) 0.0383(7) Uani d . 1
H H4A 0.0375 0.3090 0.3638 0.046 Uiso calc R 1
H H4B -0.0039 0.1771 0.4044 0.046 Uiso calc R 1
C C5 0.2240(5) 0.2504(4) 0.74660(14) 0.0467(8) Uani d . 1
H H5A 0.1744 0.3366 0.7635 0.070 Uiso calc R 1
H H5B 0.3717 0.2483 0.7502 0.070 Uiso calc R 1
H H5C 0.1685 0.1724 0.7684 0.070 Uiso calc R 1
C C6 0.2298(5) 0.1056(3) 0.65041(15) 0.0464(8) Uani d . 1
H H6A 0.1841 0.1034 0.6083 0.070 Uiso calc R 1
H H6B 0.1740 0.0265 0.6714 0.070 Uiso calc R 1
H H6C 0.3776 0.1016 0.6530 0.070 Uiso calc R 1
C C7 0.1566(4) 0.2409(3) 0.67977(12) 0.0305(6) Uani d . 1
C C8 0.2295(5) 0.3699(3) 0.64625(13) 0.0369(7) Uani d . 1
H H8A 0.1820 0.4536 0.6667 0.044 Uiso calc R 1
H H8B 0.3789 0.3717 0.6470 0.044 Uiso calc R 1

loop_
_atom_site_aniso_label
_atom_site_aniso_U_11
_atom_site_aniso_U_22
_atom_site_aniso_U_33
_atom_site_aniso_U_12
_atom_site_aniso_U_13
_atom_site_aniso_U_23
Cl1 0.0418(5) 0.0385(5) 0.0435(5) -0.0061(3) -0.0065(3) 0.0059(3)
Cl2 0.0708(6) 0.0471(5) 0.0406(5) -0.0228(4) 0.0074(4) 0.0050(3)
O1 0.0390(12) 0.0394(13) 0.0628(15) 0.0087(10) 0.0117(11) 0.0180(10)
O2 0.0545(13) 0.0310(11) 0.0296(11) 0.0003(10) 0.0050(9) 0.0044(8)
N1 0.0321(13) 0.0338(12) 0.0281(12) 0.0047(10) 0.0007(10) 0.0042(10)
N2 0.0340(13) 0.0274(12) 0.0299(12) 0.0009(10) 0.0042(10) -0.0003(9)
C1 0.059(2) 0.053(2) 0.0340(16) 0.0105(17) 0.0127(15) -0.0028(14)
C2 0.0424(18) 0.0367(17) 0.0435(17) -0.0089(14) -0.0020(14) 0.0048(13)
C3 0.0355(15) 0.0314(15) 0.0230(13) -0.0019(12) 0.0018(11) 0.0026(11)
C4 0.0381(17) 0.0379(16) 0.0385(16) -0.0033(14) -0.0065(13) 0.0047(13)
C5 0.052(2) 0.057(2) 0.0313(16) -0.0046(17) -0.0061(14) 0.0075(14)
C6 0.056(2) 0.0366(17) 0.0473(19) 0.0154(15) 0.0069(16) 0.0066(14)
C7 0.0299(14) 0.0332(15) 0.0284(14) 0.0004(12) 0.0029(11) 0.0015(11)
C8 0.0416(17) 0.0365(16) 0.0328(15) -0.0097(14) 0.0020(13) 0.0024(12)

loop_
_atom_type_symbol
_atom_type_description
_atom_type_scat_dispersion_real
_atom_type_scat_dispersion_imag
_atom_type_scat_source
C C 0.0033 0.0016 'International Tables Vol C Tables 4.2.6.8 and 6.1.1.4'
H H 0.0000 0.0000 'International Tables Vol C Tables 4.2.6.8 and 6.1.1.4'
N N 0.0061 0.0033 'International Tables Vol C Tables 4.2.6.8 and 6.1.1.4'
O O 0.0106 0.0060 'International Tables Vol C Tables 4.2.6.8 and 6.1.1.4'
Cl Cl 0.1484 0.1585 'International Tables Vol C Tables 4.2.6.8 and 6.1.1.4'

loop_
_geom_angle_atom_site_label_1
_geom_angle_atom_site_label_2
_geom_angle_atom_site_label_3
_geom_angle
C4 O1 H1A 107(3)
C3 N1 H1B 109.5
C3 N1 H1C 109.5
H1B N1 H1C 109.5
C3 N1 H1G 109.5
H1B N1 H1G 109.5
H1C N1 H1G 109.5
C3 C1 H1D 109.5
C3 C1 H1E 109.5
H1D C1 H1E 109.5
C3 C1 H1F 109.5
H1D C1 H1F 109.5
H1E C1 H1F 109.5
C3 C2 H2A 109.5
C3 C2 H2B 109.5
H2A C2 H2B 109.5
C3 C2 H2C 109.5
H2A C2 H2C 109.5
H2B C2 H2C 109.5
C2 C3 C4 111.4(2)
C2 C3 N1 108.1(2)
C4 C3 N1 107.9(2)
C2 C3 C1 112.0(3)
C4 C3 C1 109.9(3)
N1 C3 C1 107.3(2)
O1 C4 C3 112.5(2)
O1 C4 H4A 109.1
C3 C4 H4A 109.1
O1 C4 H4B 109.1
C3 C4 H4B 109.1
H4A C4 H4B 107.8
C8 O2 H2D 109.5
C7 N2 H2E 109.5
C7 N2 H2F 109.5
H2E N2 H2F 109.5
C7 N2 H2G 109.5
H2E N2 H2G 109.5
H2F N2 H2G 109.5
C7 C5 H5A 109.5
C7 C5 H5B 109.5
H5A C5 H5B 109.5
C7 C5 H5C 109.5
H5A C5 H5C 109.5
H5B C5 H5C 109.5
C7 C6 H6A 109.5
C7 C6 H6B 109.5
H6A C6 H6B 109.5
C7 C6 H6C 109.5
H6A C6 H6C 109.5
H6B C6 H6C 109.5
N2 C7 C8 107.6(2)
N2 C7 C5 108.1(2)
C8 C7 C5 109.5(2)
N2 C7 C6 107.5(2)
C8 C7 C6 112.0(2)
C5 C7 C6 112.0(2)
O2 C8 C7 110.7(2)
O2 C8 H8A 109.5
C7 C8 H8A 109.5
O2 C8 H8B 109.5
C7 C8 H8B 109.5
H8A C8 H8B 108.1

loop_
_geom_bond_atom_site_label_1
_geom_bond_atom_site_label_2
_geom_bond_distance
O1 C4 1.430(4)
O1 H1A 0.82(3)
N1 C3 1.515(3)
N1 H1B 0.8900
N1 H1C 0.8900
N1 H1G 0.8900
C1 C3 1.522(4)
C1 H1D 0.9600
C1 H1E 0.9600
C1 H1F 0.9600
C2 C3 1.507(4)
C2 H2A 0.9600
C2 H2B 0.9600
C2 H2C 0.9600
C3 C4 1.511(4)
C4 H4A 0.9700
C4 H4B 0.9700
O2 C8 1.424(3)
O2 H2D 0.8200
N2 C7 1.503(4)
N2 H2E 0.8900
N2 H2F 0.8900
N2 H2G 0.8900
C5 C7 1.517(4)
C5 H5A 0.9600
C5 H5B 0.9600
C5 H5C 0.9600
C6 C7 1.523(4)
C6 H6A 0.9600
C6 H6B 0.9600
C6 H6C 0.9600
C7 C8 1.515(4)
C8 H8A 0.9700
C8 H8B 0.9700

loop_
_geom_hbond_atom_site_label_D
_geom_hbond_atom_site_label_H
_geom_hbond_atom_site_label_A
_geom_hbond_site_symmetry_A
_geom_hbond_distance_DH
_geom_hbond_distance_HA
_geom_hbond_distance_DA
_geom_hbond_angle_DHA
_geom_hbond_publ_flag
O1 H1A Cl1 . 0.82(3) 2.25(4) 3.067(2) 174(3) yes
N1 H1B O2 . 0.8900 2.0200 2.876(3) 161.00 yes
N1 H1C Cl1 1_655 0.8900 2.3300 3.216(3) 171.00 yes
N1 H1G Cl1 3_556 0.8900 2.4200 3.261(2) 157.00 yes
O2 H2D O1 3_566 0.8200 1.9100 2.731(3) 175.00 yes
N2 H2E Cl1 . 0.8900 2.5300 3.391(2) 163.00 yes
N2 H2E O2 . 0.8900 2.4900 2.811(3) 102.00 yes
N2 H2F Cl2 2_456 0.8900 2.2400 3.130(2) 177.00 yes
N2 H2G Cl2 . 0.8900 2.2700 3.144(2) 169.00 yes
C2 H2A O1 . 0.9600 2.5300 2.880(4) 102.00 yes
C6 H6A O2 . 0.9600 2.5900 2.933(4) 101.00 yes

loop_
_geom_torsion_atom_site_label_1
_geom_torsion_atom_site_label_2
_geom_torsion_atom_site_label_3
_geom_torsion_atom_site_label_4
_geom_torsion
C2 C3 C4 O1 -53.1(3)
N1 C3 C4 O1 65.4(3)
C1 C3 C4 O1 -177.8(2)
N2 C7 C8 O2 -57.7(3)
C5 C7 C8 O2 -174.9(2)
C6 C7 C8 O2 60.2(3)

loop_
_cod_related_entry_id
_cod_related_entry_database
_cod_related_entry_code
1 ChemSpider 69134
